data_7011245
loop_
_publ_author_name
'Allan, David R.'
'Clark, Stewart J.'
'Dawson, Alice'
'McGregor, Pamela A.'
'Parsons, Simon'

_publ_section_title
;
 Comparison of the high-pressure and low-temperature structures of
 sulfuric acid
;
_journal_issue 8
_journal_name_full 'Journal of the Chemical Society, Dalton Transactions'
_journal_page_first 1867
_journal_paper_doi 10.1039/b109395a
_journal_year 2002
_chemical_compound_source
; 
CRYSTALS (Watkin et al 2001) 
;
_chemical_formula_moiety ' H2SO4 '
_chemical_formula_sum 'H2 O4 S'
_chemical_formula_weight 98.08
_chemical_melting_point ?
_chemical_name_systematic
; 
Sulfuric acid 
;
_space_group_IT_number 14
_symmetry_cell_setting monoclinic
_symmetry_space_group_name_Hall '-P 2ybc'
_symmetry_space_group_name_H-M 'P 1 21/c 1'
_atom_sites_solution_hydrogens geom
_atom_sites_solution_primary direct
_audit_creation_date 02-18-01
_audit_creation_method CRYSTALS_ver_12-03-99
_cell_angle_alpha 90
_cell_angle_beta 107.42(8)
_cell_angle_gamma 90
_cell_formula_units_Z 4
_cell_length_a 7.695(13)
_cell_length_b 4.559(7)
_cell_length_c 8.378(3)
_cell_measurement_reflns_used 0
_cell_measurement_temperature 293
_cell_measurement_theta_max 0
_cell_measurement_theta_min 0
_cell_volume 280.4(7)
_computing_cell_refinement
; 
SAINT (Siemens ,1995) 
;
_computing_data_collection
; 
SMART (Siemens, 1993) 
;
_computing_data_reduction
; 
SAINT (Siemens ,1995) 
;
_computing_molecular_graphics
; 
CAMERON (Watkin et al 1996) 
;
_computing_publication_material
; 
CRYSTALS (Watkin et al 2001) 
;
_computing_structure_refinement
; 
CRYSTALS (Watkin et al 2001) 
;
_computing_structure_solution
; 
SHELXS 86 (Sheldrick, 1986) 
;
_diffrn_ambient_temperature 293
_diffrn_measured_fraction_theta_max 0.364
_diffrn_measurement_device_type 'Bruker SMART APEX'
_diffrn_measurement_method \w
_diffrn_radiation_monochromator graphite
_diffrn_radiation_type 'Mo K\a'
_diffrn_radiation_wavelength 0.71073
_diffrn_reflns_av_R_equivalents 0.05
_diffrn_reflns_limit_h_max 6
_diffrn_reflns_limit_h_min -7
_diffrn_reflns_limit_k_max 5
_diffrn_reflns_limit_k_min -5
_diffrn_reflns_limit_l_max 10
_diffrn_reflns_limit_l_min -10
_diffrn_reflns_number 698
_diffrn_reflns_theta_max 26.79
_diffrn_reflns_theta_min 5.02
_diffrn_standards_decay_% 0.00
_diffrn_standards_interval_count 0
_diffrn_standards_interval_time 0
_diffrn_standards_number 0
_exptl_absorpt_coefficient_mu 0.946
_exptl_absorpt_correction_T_max 1.00
_exptl_absorpt_correction_T_min 0.494
_exptl_absorpt_correction_type multi-scan
_exptl_crystal_colour ' colourless '
_exptl_crystal_density_diffrn 2.323
_exptl_crystal_density_meas ?
_exptl_crystal_description ' block '
_exptl_crystal_F_000 200.658
_exptl_crystal_size_max 0.50
_exptl_crystal_size_mid 0.10
_exptl_crystal_size_min 0.10
_refine_diff_density_max 0.48
_refine_diff_density_min -0.34
_refine_ls_extinction_coef 12.5(43)
_refine_ls_extinction_method 'Larson 1970 Crystallographic Computing eq 22'
_refine_ls_goodness_of_fit_ref 1.0482
_refine_ls_hydrogen_treatment noref
_refine_ls_matrix_type full
_refine_ls_number_parameters 27
_refine_ls_number_reflns 178
_refine_ls_R_factor_gt 0.0599
_refine_ls_shift/su_max 0.003819
_refine_ls_structure_factor_coef F
_refine_ls_weighting_details
; 
Chebychev polynomial with 4 parameters, Carruthers & Watkin , 1979, 
5.39    -7.19     4.08    -1.91 
;
_refine_ls_weighting_scheme calc
_refine_ls_wR_factor_ref 0.0381
_reflns_limit_h_max 4
_reflns_limit_h_min -7
_reflns_limit_k_max 5
_reflns_limit_k_min 0
_reflns_limit_l_max 10
_reflns_limit_l_min 0
_reflns_number_gt 178
_reflns_number_total 218
_reflns_threshold_expression >2.00\s(I)
_cod_data_source_file b109395a.txt
_cod_data_source_block h2so4
_cod_depositor_comments
;
The following automatic conversions were performed:
'_symmetry_cell_setting' value 'Monoclinic ' changed to 'monoclinic'
according to '/home/adriana/struct/CIF-dictionaries/cif_core.dic'
dictionary named 'cif_core.dic' version 2.4.1 from 2010-06-29.

Automatic conversion script
Id: cif_fix_enum 1555 2011-01-17 13:19:09Z saulius 

The following automatic conversions were performed:

'_chemical_melting_point' value 'not measured' was changed to '?' -
the value is undefined or not given.

Automatic conversion script
Id: cif_fix_values 1569 2011-02-09 13:29:24Z adriana 

The following automatic conversions were performed:

'_atom_sites_solution_hydrogens' value 'geometric' was changed to
'geom'.

Automatic conversion script
Id: cif_fix_values 6452 2018-10-05 10:23:21Z andrius 
;
_cod_original_cell_volume 280.4(9)
_cod_original_sg_symbol_H-M P21/c
_cod_original_formula_sum ' H2 O4 S1 '
_cod_database_code 7011245

loop_
_symmetry_equiv_pos_as_xyz
x,y,z
-x,-y,-z
-x,y+1/2,-z+1/2
x,-y+1/2,z+1/2

loop_
_atom_site_label
_atom_site_type_symbol
_atom_site_fract_x
_atom_site_fract_y
_atom_site_fract_z
_atom_site_U_iso_or_equiv
_atom_site_occupancy
_atom_site_adp_type
S1 S 0.2634(4) 0.0672(5) 0.1786(2) 0.0153 1.0000 Uani
O1 O 0.0977(11) -0.1105(14) 0.1897(8) 0.0313(18) 1.0000 Uiso
O2 O 0.3166(12) -0.0691(13) 0.0321(7) 0.0217(16) 1.0000 Uiso
O3 O 0.407(1) 0.0353(14) 0.3297(7) 0.0261(18) 1.0000 Uiso
O4 O 0.1984(13) 0.3515(13) 0.1284(7) 0.0271(18) 1.0000 Uiso
H1 H 0.1278 -0.2901 0.2053 0.0426 1.0000 Uiso
H2 H 0.3569 -0.2415 0.0587 0.0426 1.0000 Uiso

loop_
_atom_site_aniso_label
_atom_site_aniso_U_11
_atom_site_aniso_U_22
_atom_site_aniso_U_33
_atom_site_aniso_U_23
_atom_site_aniso_U_13
_atom_site_aniso_U_12
S1 0.010(4) 0.0183(19) 0.0190(14) -0.0001(8) 0.006(2) 0.0003(13)

loop_
_atom_type_symbol
_atom_type_scat_dispersion_real
_atom_type_scat_dispersion_imag
_atom_type_scat_Cromer_Mann_a1
_atom_type_scat_Cromer_Mann_b1
_atom_type_scat_Cromer_Mann_a2
_atom_type_scat_Cromer_Mann_b2
_atom_type_scat_Cromer_Mann_a3
_atom_type_scat_Cromer_Mann_b3
_atom_type_scat_Cromer_Mann_a4
_atom_type_scat_Cromer_Mann_b4
_atom_type_scat_Cromer_Mann_c
_atom_type_scat_source
'S   ' 0.1246 0.1234 6.9053 1.4679 5.2034 22.2151 1.4379 0.2536 1.5863 56.1720 0.8669 International_Tables_Vol_IV_Table_2.2B
'O   ' 0.0106 0.0060 3.0485 13.2771 2.2868 5.7011 1.5463 0.3239 0.8670 32.9089 0.2508 International_Tables_Vol_IV_Table_2.2B
'H   ' 0.0000 0.0000 0.4930 10.5109 0.3229 26.1257 0.1402 3.1424 0.0408 57.7997 0.0030 International_Tables_Vol_IV_Table_2.2B

loop_
_geom_angle_atom_site_label_1
_geom_angle_site_symmetry_1
_geom_angle_atom_site_label_2
_geom_angle_site_symmetry_2
_geom_angle_atom_site_label_3
_geom_angle_site_symmetry_3
_geom_angle
_geom_angle_publ_flag
O1 . S1 . O2 . 105.0(4) yes
O1 . S1 . O3 . 109.3(4) yes
O2 . S1 . O3 . 110.5(5) yes
O1 . S1 . O4 . 106.0(5) yes
O2 . S1 . O4 . 106.8(4) yes
O3 . S1 . O4 . 118.3(4) yes
S1 . O1 . H1 . 108.901 no
S1 . O2 . H2 . 109.114 no
O1 . H1 . O4 1_545 151 no
O2 . H2 . O3 3_645 142 no

loop_
_geom_bond_atom_site_label_1
_geom_bond_site_symmetry_1
_geom_bond_atom_site_label_2
_geom_bond_site_symmetry_2
_geom_bond_distance
_geom_bond_publ_flag
S1 . O1 . 1.537(7) yes
S1 . O2 . 1.537(5) yes
S1 . O3 . 1.416(6) yes
S1 . O4 . 1.407(6) yes
O1 . H1 . 0.850 no
O2 . H2 . 0.850 no
O1 . O4 1_545 2.668(9) yes
O1 . H1 3_555 2.614 no
O2 . O3 3_645 2.765(11) yes
O2 . H1 4_544 2.764 no
O3 . H2 3_655 2.049 no
O3 . H2 4_545 2.463 no
O4 . H1 1_565 1.895 no
O4 . H2 1_565 2.387 no
